data_7235186
loop_
_publ_author_name
'Fu-Juan Geng'
'Lin Zhou'
'Ping-Ping Shi'
'Xiao-Li Wang'
'Xuan Zheng'
'Yi Zhang'
'Da-Wei Fu'
'Qiong Ye'

_publ_section_title
;
 Perovskite-type organic-inorganic hybrid NLO switches tuned by guest
 cations
;
_journal_name_full 'Journal of Materials Chemistry C'
_journal_page_first 1529
_journal_page_last 1536
_journal_paper_doi 10.1039/C6TC05105G
_journal_volume 5
_journal_year 2017
_chemical_formula_moiety 'C6 Mn N9,C9 H22 P'
_chemical_formula_sum 'C15 H22 Mn N9 P'
_chemical_formula_weight 414.32
_space_group_crystal_system orthorhombic
_space_group_IT_number 19
_space_group_name_Hall 'P 2ac 2ab'
_space_group_name_H-M_alt 'P 21 21 21'
_atom_sites_solution_hydrogens geom
_cell_angle_alpha 90
_cell_angle_beta 90
_cell_angle_gamma 90
_cell_formula_units_Z 4
_cell_length_a 10.496(2)
_cell_length_b 12.396(3)
_cell_length_c 16.254(3)
_cell_measurement_reflns_used 2656
_cell_measurement_temperature 293(2)
_cell_measurement_theta_max 26.9805
_cell_measurement_theta_min 2.3125
_cell_volume 2114.8(8)
_computing_structure_refinement 'SHELXL-2014/7 (Sheldrick, 2014)'
_diffrn_ambient_temperature 293(2)
_diffrn_measured_fraction_theta_full 0.997
_diffrn_measured_fraction_theta_max 0.996
_diffrn_measurement_device_type 'Saturn724+ (4x4 bin mode)'
_diffrn_measurement_method CCD_Profile_fitting
_diffrn_radiation_type MoK\a
_diffrn_radiation_wavelength 0.71073
_diffrn_reflns_av_R_equivalents 0.0497
_diffrn_reflns_av_unetI/netI 0.0567
_diffrn_reflns_Laue_measured_fraction_full 0.997
_diffrn_reflns_Laue_measured_fraction_max 0.996
_diffrn_reflns_limit_h_max 10
_diffrn_reflns_limit_h_min -13
_diffrn_reflns_limit_k_max 15
_diffrn_reflns_limit_k_min -15
_diffrn_reflns_limit_l_max 21
_diffrn_reflns_limit_l_min -21
_diffrn_reflns_number 14796
_diffrn_reflns_point_group_measured_fraction_full 0.998
_diffrn_reflns_point_group_measured_fraction_max 0.997
_diffrn_reflns_theta_full 25.242
_diffrn_reflns_theta_max 27.484
_diffrn_reflns_theta_min 3.170
_exptl_absorpt_coefficient_mu 0.717
_exptl_crystal_colour Colorless
_exptl_crystal_density_diffrn 1.301
_exptl_crystal_description Prism
_exptl_crystal_F_000 860
_exptl_crystal_size_max 0.200
_exptl_crystal_size_mid 0.200
_exptl_crystal_size_min 0.200
_refine_diff_density_max 0.580
_refine_diff_density_min -0.487
_refine_diff_density_rms 0.057
_refine_ls_abs_structure_details
;
 Refined as an inversion twin.
;
_refine_ls_abs_structure_Flack 0.14(4)
_refine_ls_extinction_coef .
_refine_ls_extinction_method none
_refine_ls_goodness_of_fit_ref 1.040
_refine_ls_hydrogen_treatment constr
_refine_ls_matrix_type full
_refine_ls_number_parameters 240
_refine_ls_number_reflns 4818
_refine_ls_number_restraints 20
_refine_ls_restrained_S_all 1.073
_refine_ls_R_factor_all 0.0819
_refine_ls_R_factor_gt 0.0552
_refine_ls_shift/su_max 0.001
_refine_ls_shift/su_mean 0.000
_refine_ls_structure_factor_coef Fsqd
_refine_ls_weighting_details 'w=1/[\s^2^(Fo^2^)+(0.0626P)^2^+0.7456P] where P=(Fo^2^+2Fc^2^)/3'
_refine_ls_weighting_scheme calc
_refine_ls_wR_factor_gt 0.1250
_refine_ls_wR_factor_ref 0.1376
_reflns_Friedel_coverage 0.769
_reflns_Friedel_fraction_full 0.999
_reflns_Friedel_fraction_max 0.999
_reflns_number_gt 3564
_reflns_number_total 4818
_reflns_threshold_expression 'I > 2\s(I)'
_cod_data_source_file J-Mater-Chem-C-2017-5-1529.cif
_cod_data_source_block 3
_cod_original_cell_volume 2114.9(7)
_cod_database_code 7235186
_shelx_space_group_comment
;
The symmetry employed for this shelxl refinement is uniquely defined
by the following loop, which should always be used as a source of
symmetry information in preference to the above space-group names.
They are only intended as comments.
;
_shelx_estimated_absorpt_t_min 0.870
_shelx_estimated_absorpt_t_max 0.870

loop_
_space_group_symop_operation_xyz
'x, y, z'
'-x+1/2, -y, z+1/2'
'-x, y+1/2, -z+1/2'
'x+1/2, -y+1/2, -z'

loop_
_atom_site_label
_atom_site_type_symbol
_atom_site_fract_x
_atom_site_fract_y
_atom_site_fract_z
_atom_site_U_iso_or_equiv
_atom_site_adp_type
_atom_site_occupancy
_atom_site_site_symmetry_order
_atom_site_calc_flag
_atom_site_refinement_flags_posn
_atom_site_refinement_flags_adp
_atom_site_refinement_flags_occupancy
_atom_site_disorder_assembly
_atom_site_disorder_group
C1 C 0.7628(12) 0.8866(6) 0.0292(5) 0.098(3) Uani 1 1 d . . . . .
H1A H 0.7700 0.8563 0.0840 0.118 Uiso 1 1 calc R U . . .
H1B H 0.6732 0.8861 0.0145 0.118 Uiso 1 1 calc R U . . .
C2 C 0.8307(11) 0.8161(7) -0.0278(6) 0.109(3) Uani 1 1 d . . . . .
H2A H 0.9210 0.8196 -0.0153 0.131 Uiso 1 1 calc R U . . .
H2B H 0.8193 0.8437 -0.0832 0.131 Uiso 1 1 calc R U . . .
C3 C 0.7900(13) 0.6999(7) -0.0264(6) 0.125(4) Uani 1 1 d . . . . .
H3A H 0.8041 0.6706 0.0275 0.187 Uiso 1 1 calc R U . . .
H3B H 0.8387 0.6599 -0.0660 0.187 Uiso 1 1 calc R U . . .
H3C H 0.7011 0.6951 -0.0398 0.187 Uiso 1 1 calc R U . . .
C4 C 0.8103(9) 1.0856(7) -0.0664(5) 0.098(3) Uani 1 1 d . . . . .
H4A H 0.8393 1.1596 -0.0612 0.118 Uiso 1 1 calc R U . . .
H4B H 0.8701 1.0484 -0.1020 0.118 Uiso 1 1 calc R U . . .
C5 C 0.6825(11) 1.0863(10) -0.1077(7) 0.126(4) Uani 1 1 d . . . . .
H5A H 0.6558 1.0134 -0.1180 0.189 Uiso 1 1 calc R U . . .
H5B H 0.6883 1.1246 -0.1589 0.189 Uiso 1 1 calc R U . . .
H5C H 0.6215 1.1213 -0.0727 0.189 Uiso 1 1 calc R U . . .
C6 C 0.7141(8) 1.0972(7) 0.1031(5) 0.086(2) Uani 1 1 d . . . . .
H6A H 0.7414 1.1720 0.1045 0.103 Uiso 1 1 calc R U . . .
H6B H 0.6276 1.0958 0.0821 0.103 Uiso 1 1 calc R U . . .
C7 C 0.7137(10) 1.0542(7) 0.1890(5) 0.114(3) Uani 1 1 d . . . . .
H7A H 0.6823 0.9815 0.1888 0.172 Uiso 1 1 calc R U . . .
H7B H 0.6597 1.0982 0.2228 0.172 Uiso 1 1 calc R U . . .
H7C H 0.7989 1.0552 0.2105 0.172 Uiso 1 1 calc R U . . .
C8 C 0.9779(8) 1.0306(7) 0.0681(6) 0.092(3) Uani 1 1 d . . . . .
H8A H 0.9845 0.9923 0.1199 0.110 Uiso 1 1 calc R U . . .
H8B H 1.0321 0.9941 0.0286 0.110 Uiso 1 1 calc R U . . .
C9 C 1.0263(8) 1.1450(8) 0.0799(6) 0.097(3) Uani 1 1 d . . . . .
H9A H 1.0464 1.1759 0.0273 0.146 Uiso 1 1 calc R U . . .
H9B H 1.1014 1.1438 0.1136 0.146 Uiso 1 1 calc R U . . .
H9C H 0.9617 1.1875 0.1063 0.146 Uiso 1 1 calc R U . . .
C10 C 0.3289(6) 1.1054(5) 0.9844(3) 0.0508(14) Uani 1 1 d . . . . .
C11 C 0.3525(6) 1.0629(6) 1.1187(3) 0.0566(15) Uani 1 1 d . . . . .
C12 C 0.0862(6) 0.8380(6) 0.8342(4) 0.0582(17) Uani 1 1 d . . . . .
C13 C 0.0042(7) 0.6998(5) 0.7599(5) 0.0604(16) Uani 1 1 d . . . . .
C14 C 0.4439(9) 0.8581(9) 0.8188(5) 0.099(3) Uani 1 1 d . U . . .
C15 C 0.5821(9) 0.7186(7) 0.7940(5) 0.092(3) Uani 1 1 d . U . . .
Mn1 Mn 0.22651(8) 1.04889(6) 0.79988(4) 0.0405(2) Uani 1 1 d . . . . .
N1 N 0.2812(6) 1.1098(4) 0.9224(3) 0.0623(13) Uani 1 1 d . . . . .
N2 N 0.3909(6) 1.1126(7) 1.0524(3) 0.093(3) Uani 1 1 d . . . . .
N3 N 0.3285(6) 1.0229(5) 1.1785(3) 0.0705(16) Uani 1 1 d . . . . .
N4 N 0.0975(6) 0.9239(5) 0.8571(3) 0.0632(14) Uani 1 1 d . . . . .
N5 N 0.0865(7) 0.7361(4) 0.8127(5) 0.089(2) Uani 1 1 d . . . . .
N6 N -0.0625(6) 0.6601(4) 0.7131(4) 0.0719(16) Uani 1 1 d . . . . .
N7 N 0.3832(6) 0.9290(5) 0.8087(4) 0.0794(17) Uani 1 1 d . . . . .
N8 N 0.5165(11) 0.7787(8) 0.8442(6) 0.146(3) Uani 1 1 d . U . . .
N9 N 0.6464(7) 0.6653(5) 0.7602(4) 0.0806(18) Uani 1 1 d . . . . .
P1 P 0.81561(18) 1.02408(14) 0.03278(12) 0.0651(5) Uani 1 1 d . . . . .

loop_
_atom_site_aniso_label
_atom_site_aniso_U_11
_atom_site_aniso_U_22
_atom_site_aniso_U_33
_atom_site_aniso_U_23
_atom_site_aniso_U_13
_atom_site_aniso_U_12
C1 0.131(8) 0.075(5) 0.087(5) 0.001(4) 0.017(6) -0.014(6)
C2 0.146(9) 0.081(6) 0.101(7) -0.013(5) 0.030(7) -0.001(6)
C3 0.211(13) 0.077(5) 0.086(6) -0.004(4) 0.013(8) -0.020(7)
C4 0.112(7) 0.083(5) 0.099(6) 0.013(5) 0.010(6) -0.002(5)
C5 0.130(9) 0.136(9) 0.111(8) 0.006(7) -0.032(7) 0.026(8)
C6 0.062(4) 0.086(5) 0.110(6) -0.006(5) 0.009(5) 0.004(4)
C7 0.147(8) 0.102(6) 0.094(6) -0.012(5) 0.047(6) -0.016(7)
C8 0.078(5) 0.078(5) 0.120(7) -0.003(5) 0.010(5) 0.018(4)
C9 0.066(5) 0.104(7) 0.121(8) -0.014(6) -0.004(5) 0.007(5)
C10 0.060(4) 0.056(3) 0.036(3) 0.005(3) 0.001(3) -0.014(3)
C11 0.060(4) 0.071(4) 0.039(3) 0.004(3) -0.012(3) -0.011(3)
C12 0.058(4) 0.059(4) 0.057(4) 0.019(3) -0.017(3) -0.013(3)
C13 0.064(4) 0.046(3) 0.072(4) 0.006(3) -0.008(3) -0.011(3)
C14 0.106(6) 0.124(7) 0.066(5) 0.003(5) 0.018(4) 0.066(6)
C15 0.114(6) 0.095(5) 0.068(5) 0.025(4) 0.031(5) 0.059(5)
Mn1 0.0492(4) 0.0392(4) 0.0329(3) -0.0005(3) -0.0018(3) -0.0016(3)
N1 0.085(4) 0.064(3) 0.038(2) -0.001(2) -0.009(3) -0.006(3)
N2 0.079(4) 0.157(7) 0.044(3) 0.027(4) -0.016(3) -0.063(5)
N3 0.093(4) 0.083(4) 0.036(3) 0.014(2) 0.001(2) -0.012(3)
N4 0.077(4) 0.057(3) 0.056(3) 0.001(3) 0.000(3) -0.020(3)
N5 0.100(5) 0.048(3) 0.119(6) 0.004(3) -0.057(5) 0.002(3)
N6 0.069(4) 0.060(3) 0.087(4) -0.008(3) -0.012(4) -0.014(3)
N7 0.073(4) 0.079(4) 0.086(4) -0.009(4) 0.003(4) 0.028(3)
N8 0.167(6) 0.166(6) 0.105(5) 0.019(5) 0.032(5) 0.095(5)
N9 0.090(5) 0.082(4) 0.070(4) -0.011(3) 0.011(3) 0.034(4)
P1 0.0655(11) 0.0578(10) 0.0721(11) 0.0033(8) 0.0092(9) 0.0015(8)

loop_
_atom_type_symbol
_atom_type_description
_atom_type_scat_dispersion_real
_atom_type_scat_dispersion_imag
_atom_type_scat_source
C C 0.0033 0.0016 'International Tables Vol C Tables 4.2.6.8 and 6.1.1.4'
H H 0.0000 0.0000 'International Tables Vol C Tables 4.2.6.8 and 6.1.1.4'
N N 0.0061 0.0033 'International Tables Vol C Tables 4.2.6.8 and 6.1.1.4'
P P 0.1023 0.0942 'International Tables Vol C Tables 4.2.6.8 and 6.1.1.4'
Mn Mn 0.3368 0.7283 'International Tables Vol C Tables 4.2.6.8 and 6.1.1.4'

loop_
_geom_angle_atom_site_label_1
_geom_angle_atom_site_label_2
_geom_angle_atom_site_label_3
_geom_angle
_geom_angle_site_symmetry_1
_geom_angle_site_symmetry_3
C2 C1 P1 116.0(7) . .
C2 C1 H1A 108.3 . .
P1 C1 H1A 108.3 . .
C2 C1 H1B 108.3 . .
P1 C1 H1B 108.3 . .
H1A C1 H1B 107.4 . .
C1 C2 C3 115.2(9) . .
C1 C2 H2A 108.5 . .
C3 C2 H2A 108.5 . .
C1 C2 H2B 108.5 . .
C3 C2 H2B 108.5 . .
H2A C2 H2B 107.5 . .
C2 C3 H3A 109.5 . .
C2 C3 H3B 109.5 . .
H3A C3 H3B 109.5 . .
C2 C3 H3C 109.5 . .
H3A C3 H3C 109.5 . .
H3B C3 H3C 109.5 . .
C5 C4 P1 115.8(7) . .
C5 C4 H4A 108.3 . .
P1 C4 H4A 108.3 . .
C5 C4 H4B 108.3 . .
P1 C4 H4B 108.3 . .
H4A C4 H4B 107.4 . .
C4 C5 H5A 109.5 . .
C4 C5 H5B 109.5 . .
H5A C5 H5B 109.5 . .
C4 C5 H5C 109.5 . .
H5A C5 H5C 109.5 . .
H5B C5 H5C 109.5 . .
C7 C6 P1 114.4(6) . .
C7 C6 H6A 108.7 . .
P1 C6 H6A 108.7 . .
C7 C6 H6B 108.7 . .
P1 C6 H6B 108.7 . .
H6A C6 H6B 107.6 . .
C6 C7 H7A 109.5 . .
C6 C7 H7B 109.5 . .
H7A C7 H7B 109.5 . .
C6 C7 H7C 109.5 . .
H7A C7 H7C 109.5 . .
H7B C7 H7C 109.5 . .
C9 C8 P1 113.5(6) . .
C9 C8 H8A 108.9 . .
P1 C8 H8A 108.9 . .
C9 C8 H8B 108.9 . .
P1 C8 H8B 108.9 . .
H8A C8 H8B 107.7 . .
C8 C9 H9A 109.5 . .
C8 C9 H9B 109.5 . .
H9A C9 H9B 109.5 . .
C8 C9 H9C 109.5 . .
H9A C9 H9C 109.5 . .
H9B C9 H9C 109.5 . .
N1 C10 N2 172.1(7) . .
N3 C11 N2 174.3(7) . .
N4 C12 N5 172.7(7) . .
N6 C13 N5 174.3(8) . .
N7 C14 N8 170.1(10) . .
N9 C15 N8 171.1(10) . .
N9 Mn1 N1 91.1(2) 3_656 .
N9 Mn1 N6 91.2(3) 3_656 3_556
N1 Mn1 N6 94.3(2) . 3_556
N9 Mn1 N7 91.1(3) 3_656 .
N1 Mn1 N7 88.8(2) . .
N6 Mn1 N7 176.2(2) 3_556 .
N9 Mn1 N3 91.5(2) 3_656 2_574
N1 Mn1 N3 176.6(2) . 2_574
N6 Mn1 N3 87.9(2) 3_556 2_574
N7 Mn1 N3 89.0(2) . 2_574
N9 Mn1 N4 177.5(2) 3_656 .
N1 Mn1 N4 91.1(2) . .
N6 Mn1 N4 90.0(2) 3_556 .
N7 Mn1 N4 87.6(2) . .
N3 Mn1 N4 86.3(2) 2_574 .
C10 N1 Mn1 155.1(5) . .
C10 N2 C11 121.3(6) . .
C11 N3 Mn1 176.7(6) . 2_575
C12 N4 Mn1 124.8(5) . .
C13 N5 C12 120.5(6) . .
C13 N6 Mn1 143.6(6) . 3_546
C14 N7 Mn1 167.2(8) . .
C15 N8 C14 122.6(8) . .
C15 N9 Mn1 175.5(7) . 3_646
C4 P1 C1 111.5(4) . .
C4 P1 C8 107.4(4) . .
C1 P1 C8 110.2(5) . .
C4 P1 C6 109.8(4) . .
C1 P1 C6 108.4(4) . .
C8 P1 C6 109.5(4) . .

loop_
_geom_bond_atom_site_label_1
_geom_bond_atom_site_label_2
_geom_bond_distance
_geom_bond_site_symmetry_2
C1 C2 1.460(12) .
C1 P1 1.793(8) .
C1 H1A 0.9700 .
C1 H1B 0.9700 .
C2 C3 1.502(11) .
C2 H2A 0.9700 .
C2 H2B 0.9700 .
C3 H3A 0.9600 .
C3 H3B 0.9600 .
C3 H3C 0.9600 .
C4 C5 1.501(13) .
C4 P1 1.785(9) .
C4 H4A 0.9700 .
C4 H4B 0.9700 .
C5 H5A 0.9600 .
C5 H5B 0.9600 .
C5 H5C 0.9600 .
C6 C7 1.494(11) .
C6 P1 1.807(8) .
C6 H6A 0.9700 .
C6 H6B 0.9700 .
C7 H7A 0.9600 .
C7 H7B 0.9600 .
C7 H7C 0.9600 .
C8 C9 1.518(11) .
C8 P1 1.799(9) .
C8 H8A 0.9700 .
C8 H8B 0.9700 .
C9 H9A 0.9600 .
C9 H9B 0.9600 .
C9 H9C 0.9600 .
C10 N1 1.127(7) .
C10 N2 1.286(8) .
C11 N3 1.119(7) .
C11 N2 1.305(8) .
C12 N4 1.134(8) .
C12 N5 1.311(9) .
C13 N6 1.145(9) .
C13 N5 1.298(9) .
C14 N7 1.097(9) .
C14 N8 1.312(12) .
C15 N9 1.092(8) .
C15 N8 1.303(11) .
Mn1 N9 2.194(6) 3_656
Mn1 N1 2.206(5) .
Mn1 N6 2.216(6) 3_556
Mn1 N7 2.222(6) .
Mn1 N3 2.240(5) 2_574
Mn1 N4 2.258(6) .
N3 Mn1 2.240(5) 2_575
N6 Mn1 2.216(6) 3_546
N9 Mn1 2.194(6) 3_646

loop_
_geom_hbond_atom_site_label_D
_geom_hbond_atom_site_label_H
_geom_hbond_atom_site_label_A
_geom_hbond_distance_DH
_geom_hbond_distance_HA
_geom_hbond_distance_DA
_geom_hbond_angle_DHA
_geom_hbond_site_symmetry_A
C6 H6B N2 0.97 2.54 3.496(11) 168.8 1_554
